data_4107064
loop_
_publ_author_name
'Xu Tian'
'Carlo Cassani'
'Yankai Liu'
'Antonio Moran'
'Atsushi Urakawa'
'Patrizia Galzerano'
'Elena Arceo'
'Paolo Melchiorre'

_publ_section_title
;
 Diastereodivergent Asymmetric Sulfa-Michael Additions of \a-Branched
 Enones using a Single Chiral Organic Catalyst
;
_journal_name_full 'Journal of the American Chemical Society'
_journal_page_first 17934
_journal_page_last 17941
_journal_paper_doi 10.1021/ja207847p
_journal_volume 133
_journal_year 2011
_chemical_absolute_configuration ad
_chemical_formula_sum 'C18 H19 N O3 S'
_chemical_formula_weight 329.40
_chemical_name_systematic
; 
 ? 
;
_space_group_IT_number 19
_symmetry_cell_setting orthorhombic
_symmetry_space_group_name_Hall 'P 2ac 2ab'
_symmetry_space_group_name_H-M 'P 21 21 21'
_atom_sites_solution_hydrogens geom
_atom_sites_solution_primary direct
_atom_sites_solution_secondary difmap
_audit_creation_method SHELXL-97
_cell_angle_alpha 90.00
_cell_angle_beta 90.00
_cell_angle_gamma 90.00
_cell_formula_units_Z 4
_cell_length_a 7.2884(2)
_cell_length_b 7.6804(3)
_cell_length_c 29.2456(10)
_cell_measurement_reflns_used 9922
_cell_measurement_temperature 100(2)
_cell_measurement_theta_max 35.32
_cell_measurement_theta_min 2.09
_cell_volume 1637.11(10)
_computing_cell_refinement 'Bruker APEX2 v2009.1-0'
_computing_data_collection 'Bruker APEX2 v2009.1-0'
_computing_data_reduction 'Bruker SAINT V7.60A'
_computing_molecular_graphics 'Bruker SHELXTL'
_computing_publication_material 'Bruker SHELXTL'
_computing_structure_refinement 'SHELXS-97 (Sheldrick, 2008)'
_computing_structure_solution 'SHELXS-97 (Sheldrick, 2008)'
_diffrn_ambient_temperature 100(2)
_diffrn_detector_area_resol_mean 512
_diffrn_detector_type '4K CCD area detector APEX II'
_diffrn_measured_fraction_theta_full 0.996
_diffrn_measured_fraction_theta_max 0.912
_diffrn_measurement_device_type 'Kappa 4-axis goniometer bruker-nonius'
_diffrn_measurement_method
;
 Fullsphere data collection, phi and omega scans
;
_diffrn_measurement_specimen_support 'magnetic support whith 10 micron nylon fiber cryoloop'
_diffrn_radiation_monochromator 'Multilayer Montel 200 mirrors'
_diffrn_radiation_type MoK\a
_diffrn_radiation_wavelength 0.71073
_diffrn_reflns_av_R_equivalents 0.0322
_diffrn_reflns_av_sigmaI/netI 0.0264
_diffrn_reflns_limit_h_max 11
_diffrn_reflns_limit_h_min -11
_diffrn_reflns_limit_k_max 10
_diffrn_reflns_limit_k_min -11
_diffrn_reflns_limit_l_max 47
_diffrn_reflns_limit_l_min -35
_diffrn_reflns_number 29337
_diffrn_reflns_theta_full 31.00
_diffrn_reflns_theta_max 35.96
_diffrn_reflns_theta_min 1.39
_diffrn_source 'rotating anode X-ray tube'
_diffrn_source_current 70
_diffrn_source_power 50
_diffrn_source_size '3 mm x 0.3 mm fine focus'
_diffrn_source_type 'Bruker-Nonius FR 591'
_exptl_absorpt_coefficient_mu 0.212
_exptl_absorpt_correction_T_max 0.9895
_exptl_absorpt_correction_T_min 0.9200
_exptl_absorpt_correction_type empirical
_exptl_absorpt_process_details
; 
 SADABS Version 2008/1 Bruker-Nonius
 Blessing, Acta Cryst. (1995) A51 33-38
;
_exptl_crystal_colour colourless
_exptl_crystal_density_diffrn 1.336
_exptl_crystal_description Plate
_exptl_crystal_F_000 696
_exptl_crystal_size_max 0.40
_exptl_crystal_size_mid 0.20
_exptl_crystal_size_min 0.05
_refine_diff_density_max 0.549
_refine_diff_density_min -0.250
_refine_diff_density_rms 0.077
_refine_ls_abs_structure_details 'Flack H D (1983), Acta Cryst. A39, 876-881'
_refine_ls_abs_structure_Flack 0.01(5)
_refine_ls_extinction_method none
_refine_ls_goodness_of_fit_ref 1.141
_refine_ls_hydrogen_treatment noref
_refine_ls_matrix_type full
_refine_ls_number_parameters 208
_refine_ls_number_reflns 6741
_refine_ls_number_restraints 0
_refine_ls_restrained_S_all 1.141
_refine_ls_R_factor_all 0.0422
_refine_ls_R_factor_gt 0.0366
_refine_ls_shift/su_max 0.001
_refine_ls_shift/su_mean 0.000
_refine_ls_structure_factor_coef Fsqd
_refine_ls_weighting_details 'calc w=1/[\s^2^(Fo^2^)+(0.0585P)^2^+0.1634P] where P=(Fo^2^+2Fc^2^)/3'
_refine_ls_weighting_scheme calc
_refine_ls_wR_factor_gt 0.0950
_refine_ls_wR_factor_ref 0.1025
_reflns_number_gt 6201
_reflns_number_total 6741
_reflns_threshold_expression >2sigma(I)
_cod_data_source_file ja207847p_si_007.cif
_cod_data_source_block csn479_0m
_cod_database_code 4107064

loop_
_symmetry_equiv_pos_as_xyz
'x, y, z'
'-x+1/2, -y, z+1/2'
'-x, y+1/2, -z+1/2'
'x+1/2, -y+1/2, -z'

loop_
_atom_site_label
_atom_site_type_symbol
_atom_site_fract_x
_atom_site_fract_y
_atom_site_fract_z
_atom_site_U_iso_or_equiv
_atom_site_adp_type
_atom_site_occupancy
_atom_site_symmetry_multiplicity
_atom_site_calc_flag
_atom_site_refinement_flags
S1 S 0.60065(4) 0.88260(4) 0.085518(10) 0.01850(7) Uani 1 1 d .
C1 C 1.04693(14) 0.45513(14) 0.16727(4) 0.01386(17) Uani 1 1 d .
O1 O 1.15861(14) 0.32220(13) 0.23270(3) 0.02415(19) Uani 1 1 d .
N1 N 1.10961(13) 0.30238(13) 0.19299(3) 0.01669(17) Uani 1 1 d .
C2 C 0.98421(15) 0.43165(15) 0.12299(4) 0.01542(18) Uani 1 1 d .
H2A H 0.9857 0.3198 0.1091 0.019 Uiso 1 1 calc R
O2 O 1.10955(14) 0.16025(11) 0.17352(3) 0.02346(18) Uani 1 1 d .
C3 C 0.91934(14) 0.57516(15) 0.09943(4) 0.01590(18) Uani 1 1 d .
H3A H 0.8734 0.5609 0.0693 0.019 Uiso 1 1 calc R
O3 O 0.87209(16) 1.22068(13) 0.03779(3) 0.0282(2) Uani 1 1 d .
C4 C 0.92018(14) 0.74078(14) 0.11925(3) 0.01334(17) Uani 1 1 d .
C5 C 0.98393(16) 0.75924(15) 0.16393(4) 0.01640(19) Uani 1 1 d .
H5A H 0.9848 0.8712 0.1777 0.020 Uiso 1 1 calc R
C6 C 1.04635(15) 0.61612(16) 0.18857(4) 0.01691(18) Uani 1 1 d .
H6A H 1.0875 0.6285 0.2192 0.020 Uiso 1 1 calc R
C7 C 0.84929(13) 0.89691(14) 0.09329(3) 0.01416(17) Uani 1 1 d .
H7A H 0.8767 1.0037 0.1116 0.017 Uiso 1 1 calc R
C8 C 0.93773(14) 0.91786(15) 0.04573(3) 0.01494(18) Uani 1 1 d .
H8A H 0.9112 0.8116 0.0271 0.018 Uiso 1 1 calc R
C9 C 0.86096(15) 1.07723(16) 0.02108(4) 0.01706(19) Uani 1 1 d .
C10 C 0.7775(2) 1.0467(2) -0.02486(5) 0.0306(3) Uani 1 1 d .
H10A H 0.7333 1.1574 -0.0374 0.046 Uiso 1 1 calc R
H10B H 0.6746 0.9654 -0.0219 0.046 Uiso 1 1 calc R
H10C H 0.8700 0.9973 -0.0454 0.046 Uiso 1 1 calc R
C11 C 0.52480(17) 0.93064(16) 0.14316(4) 0.0209(2) Uani 1 1 d .
H11A H 0.3918 0.9056 0.1451 0.025 Uiso 1 1 calc R
H11B H 0.5882 0.8502 0.1644 0.025 Uiso 1 1 calc R
C12 C 0.55666(15) 1.11449(16) 0.15953(4) 0.01842(19) Uani 1 1 d .
C13 C 0.51078(17) 1.25799(17) 0.13262(4) 0.0217(2) Uani 1 1 d .
H13A H 0.4684 1.2404 0.1022 0.026 Uiso 1 1 calc R
C14 C 0.52614(18) 1.42622(17) 0.14963(4) 0.0234(2) Uani 1 1 d .
H14A H 0.4931 1.5225 0.1310 0.028 Uiso 1 1 calc R
C15 C 0.58955(18) 1.45431(17) 0.19377(5) 0.0235(2) Uani 1 1 d .
H15A H 0.5991 1.5693 0.2055 0.028 Uiso 1 1 calc R
C16 C 0.63893(19) 1.3123(2) 0.22063(5) 0.0257(3) Uani 1 1 d .
H16A H 0.6834 1.3304 0.2508 0.031 Uiso 1 1 calc R
C17 C 0.62340(17) 1.14352(17) 0.20348(4) 0.0228(2) Uani 1 1 d .
H17A H 0.6587 1.0475 0.2220 0.027 Uiso 1 1 calc R
C18 C 1.14640(16) 0.93965(18) 0.05009(4) 0.0217(2) Uani 1 1 d .
H18A H 1.2004 0.9523 0.0196 0.033 Uiso 1 1 calc R
H18B H 1.1985 0.8370 0.0652 0.033 Uiso 1 1 calc R
H18C H 1.1735 1.0436 0.0683 0.033 Uiso 1 1 calc R

loop_
_atom_site_aniso_label
_atom_site_aniso_U_11
_atom_site_aniso_U_22
_atom_site_aniso_U_33
_atom_site_aniso_U_23
_atom_site_aniso_U_13
_atom_site_aniso_U_12
S1 0.01477(10) 0.01829(13) 0.02244(12) 0.00250(10) -0.00188(9) 0.00025(9)
C1 0.0147(4) 0.0114(5) 0.0155(4) 0.0017(3) 0.0011(3) 0.0000(3)
O1 0.0327(4) 0.0216(5) 0.0182(4) 0.0059(3) -0.0039(3) 0.0002(4)
N1 0.0157(4) 0.0141(4) 0.0203(4) 0.0032(3) 0.0017(3) -0.0013(3)
C2 0.0176(4) 0.0129(5) 0.0158(4) -0.0018(4) 0.0009(3) -0.0003(3)
O2 0.0282(4) 0.0117(4) 0.0305(4) -0.0003(3) -0.0028(4) 0.0005(3)
C3 0.0180(4) 0.0149(5) 0.0148(4) -0.0015(4) -0.0012(3) -0.0009(3)
O3 0.0452(6) 0.0154(4) 0.0239(4) -0.0004(3) -0.0112(4) -0.0003(4)
C4 0.0139(4) 0.0132(4) 0.0129(4) 0.0007(3) -0.0001(3) -0.0004(3)
C5 0.0221(5) 0.0122(5) 0.0149(4) -0.0016(4) -0.0014(4) 0.0000(4)
C6 0.0224(4) 0.0148(5) 0.0134(4) -0.0004(4) -0.0023(3) -0.0005(4)
C7 0.0144(4) 0.0128(5) 0.0153(4) 0.0009(3) -0.0016(3) 0.0000(3)
C8 0.0181(4) 0.0138(5) 0.0130(4) 0.0011(3) -0.0010(3) -0.0003(3)
C9 0.0207(4) 0.0165(5) 0.0140(4) 0.0020(4) -0.0019(3) -0.0005(4)
C10 0.0486(8) 0.0240(7) 0.0193(5) -0.0027(5) -0.0139(5) 0.0072(6)
C11 0.0200(5) 0.0175(5) 0.0251(5) 0.0061(4) 0.0046(4) 0.0016(4)
C12 0.0154(4) 0.0164(5) 0.0235(5) 0.0054(4) 0.0049(3) 0.0036(4)
C13 0.0210(5) 0.0188(6) 0.0254(5) 0.0065(4) 0.0000(4) 0.0020(4)
C14 0.0238(5) 0.0182(6) 0.0281(6) 0.0073(5) 0.0031(4) 0.0022(4)
C15 0.0225(5) 0.0199(6) 0.0281(5) 0.0015(4) 0.0079(4) 0.0020(4)
C16 0.0279(6) 0.0270(7) 0.0222(5) 0.0022(5) 0.0032(4) 0.0048(5)
C17 0.0239(5) 0.0215(6) 0.0230(5) 0.0065(4) 0.0046(4) 0.0065(4)
C18 0.0172(4) 0.0236(6) 0.0243(5) 0.0053(4) 0.0023(4) -0.0003(4)

loop_
_atom_type_symbol
_atom_type_description
_atom_type_scat_dispersion_real
_atom_type_scat_dispersion_imag
_atom_type_scat_source
C C 0.0033 0.0016 'International Tables Vol C Tables 4.2.6.8 and 6.1.1.4'
H H 0.0000 0.0000 'International Tables Vol C Tables 4.2.6.8 and 6.1.1.4'
N N 0.0061 0.0033 'International Tables Vol C Tables 4.2.6.8 and 6.1.1.4'
O O 0.0106 0.0060 'International Tables Vol C Tables 4.2.6.8 and 6.1.1.4'
S S 0.1246 0.1234 'International Tables Vol C Tables 4.2.6.8 and 6.1.1.4'

loop_
_geom_angle_atom_site_label_1
_geom_angle_atom_site_label_2
_geom_angle_atom_site_label_3
_geom_angle
C11 S1 C7 100.04(5)
C6 C1 C2 122.40(10)
C6 C1 N1 118.99(9)
C2 C1 N1 118.57(10)
O1 N1 O2 123.30(10)
O1 N1 C1 118.55(10)
O2 N1 C1 118.15(9)
C3 C2 C1 118.34(10)
C2 C3 C4 121.13(9)
C5 C4 C3 118.87(10)
C5 C4 C7 120.30(10)
C3 C4 C7 120.82(9)
C6 C5 C4 120.94(10)
C1 C6 C5 118.28(9)
C4 C7 C8 113.17(8)
C4 C7 S1 110.71(7)
C8 C7 S1 107.96(6)
C9 C8 C18 108.35(9)
C9 C8 C7 110.88(9)
C18 C8 C7 110.53(8)
O3 C9 C10 122.30(11)
O3 C9 C8 121.05(10)
C10 C9 C8 116.63(10)
C12 C11 S1 116.02(8)
C17 C12 C13 118.56(12)
C17 C12 C11 119.76(10)
C13 C12 C11 121.57(11)
C14 C13 C12 120.90(12)
C15 C14 C13 120.30(12)
C14 C15 C16 119.30(13)
C15 C16 C17 120.30(12)
C12 C17 C16 120.62(11)

loop_
_geom_bond_atom_site_label_1
_geom_bond_atom_site_label_2
_geom_bond_distance
S1 C11 1.8122(13)
S1 C7 1.8297(10)
C1 C6 1.3844(15)
C1 C2 1.3852(14)
C1 N1 1.4666(14)
O1 N1 1.2243(13)
N1 O2 1.2313(13)
C2 C3 1.3831(15)
C3 C4 1.3980(15)
O3 C9 1.2080(15)
C4 C5 1.3939(14)
C4 C7 1.5104(15)
C5 C6 1.3909(16)
C7 C8 1.5415(14)
C8 C9 1.5267(15)
C8 C18 1.5353(16)
C9 C10 1.4933(16)
C11 C12 1.5089(18)
C12 C17 1.3922(17)
C12 C13 1.3950(16)
C13 C14 1.3890(19)
C14 C15 1.3879(19)
C15 C16 1.3915(19)
C16 C17 1.395(2)

loop_
_geom_torsion_atom_site_label_1
_geom_torsion_atom_site_label_2
_geom_torsion_atom_site_label_3
_geom_torsion_atom_site_label_4
_geom_torsion
C6 C1 N1 O1 0.40(15)
C2 C1 N1 O1 -177.32(10)
C6 C1 N1 O2 -179.88(10)
C2 C1 N1 O2 2.40(15)
C6 C1 C2 C3 0.17(16)
N1 C1 C2 C3 177.81(9)
C1 C2 C3 C4 1.31(16)
C2 C3 C4 C5 -1.48(16)
C2 C3 C4 C7 179.94(9)
C3 C4 C5 C6 0.17(16)
C7 C4 C5 C6 178.77(10)
C2 C1 C6 C5 -1.43(16)
N1 C1 C6 C5 -179.05(10)
C4 C5 C6 C1 1.24(16)
C5 C4 C7 C8 128.79(10)
C3 C4 C7 C8 -52.64(13)
C5 C4 C7 S1 -109.85(10)
C3 C4 C7 S1 68.71(11)
C11 S1 C7 C4 73.38(8)
C11 S1 C7 C8 -162.23(8)
C4 C7 C8 C9 179.94(9)
S1 C7 C8 C9 57.05(10)
C4 C7 C8 C18 -59.88(12)
S1 C7 C8 C18 177.23(9)
C18 C8 C9 O3 -63.57(14)
C7 C8 C9 O3 57.90(14)
C18 C8 C9 C10 114.66(12)
C7 C8 C9 C10 -123.87(12)
C7 S1 C11 C12 68.49(9)
S1 C11 C12 C17 -136.63(10)
S1 C11 C12 C13 47.17(13)
C17 C12 C13 C14 -1.83(17)
C11 C12 C13 C14 174.41(11)
C12 C13 C14 C15 0.67(19)
C13 C14 C15 C16 0.52(19)
C14 C15 C16 C17 -0.51(19)
C13 C12 C17 C16 1.83(17)
C11 C12 C17 C16 -174.49(11)
C15 C16 C17 C12 -0.67(19)
